data_7100332
loop_
_publ_author_name
'Anthony Coleman'
'Sebastien Cecillon'
'Oksana Danylyuk'
'Adina Lazar'
'Beth Rather'
'Kinga Suwinska'
'M. Zaworotko'

_publ_section_title
;
Head-to-Tail Self-Assembly of a Caliz[4]arene
Inclusion Polymer Controlled by a Pendant Arm
;
_journal_name_full 'Chemical Communications'
_journal_paper_doi 10.1039/b416589f
_journal_year 2005
_chemical_formula_sum 'C32 H30 O6'
_chemical_formula_weight 510.56
_space_group_IT_number 14
_symmetry_cell_setting monoclinic
_symmetry_space_group_name_Hall '-P 2yn'
_symmetry_space_group_name_H-M 'P 1 21/n 1'
_cell_angle_alpha 90.00
_cell_angle_beta 95.53(3)
_cell_angle_gamma 90.00
_cell_formula_units_Z 12
_cell_length_a 10.432(2)
_cell_length_b 16.514(3)
_cell_length_c 45.259(9)
_cell_measurement_temperature 200(2)
_cell_volume 7761(3)
_diffrn_ambient_temperature 200(2)
_exptl_crystal_density_diffrn 1.311
_cod_depositor_comments
;
The following automatic conversions were performed:
'_symmetry_cell_setting' value 'Monoclinic' changed to 'monoclinic'
according to '/home/saulius/struct/CIF-dictionaries/cif_core.dic'
dictionary named 'cif_core.dic' version 2.4.1 from 2010-06-29.

Automatic conversion script
Id: cif_fix_enum 1527 2010-12-29 10:47:43Z saulius 
;
_cod_original_sg_symbol_H-M 'P 21/n'
_cod_database_code 7100332

loop_
_symmetry_equiv_pos_as_xyz
'x, y, z'
'-x+1/2, y+1/2, -z+1/2'
'-x, -y, -z'
'x-1/2, -y-1/2, z-1/2'

loop_
_atom_site_label
_atom_site_type_symbol
_atom_site_fract_x
_atom_site_fract_y
_atom_site_fract_z
_atom_site_U_iso_or_equiv
_atom_site_adp_type
_atom_site_occupancy
_atom_site_symmetry_multiplicity
_atom_site_calc_flag
_atom_site_refinement_flags
_atom_site_disorder_assembly
_atom_site_disorder_group
O1 O 0.7413(3) 0.23012(17) 0.07444(6) 0.0392(8) Uani 1 1 d . . .
O2 O 0.6553(3) 0.07432(17) 0.07386(6) 0.0424(8) Uani 1 1 d . . .
H2O H 0.7036 0.1423 0.0742 0.051 Uiso 1 1 d R . .
O3 O 0.6118(3) 0.07187(17) 0.13097(6) 0.0409(8) Uani 1 1 d . . .
H3O H 0.6278 0.0768 0.1061 0.049 Uiso 1 1 d R . .
O4 O 0.6711(3) 0.23084(18) 0.13158(7) 0.0460(8) Uani 1 1 d . . .
H4O H 0.6325 0.1771 0.1361 0.055 Uiso 1 1 d R . .
O5 O 0.9421(3) 0.1272(2) 0.07308(8) 0.0691(11) Uani 1 1 d . . .
O6 O 1.0809(3) 0.23017(19) 0.08008(7) 0.0488(8) Uani 1 1 d . . .
C1 C 0.6524(4) 0.2834(3) 0.06034(10) 0.0392(11) Uani 1 1 d . . .
C2 C 0.6147(4) 0.3551(3) 0.07376(10) 0.0387(11) Uani 1 1 d . . .
C3 C 0.5288(5) 0.4044(3) 0.05667(11) 0.0487(13) Uani 1 1 d . . .
H3 H 0.5053 0.4550 0.0646 0.058 Uiso 1 1 calc R . .
C4 C 0.4760(5) 0.3825(3) 0.02846(11) 0.0517(13) Uani 1 1 d . . .
H4 H 0.4173 0.4174 0.0173 0.062 Uiso 1 1 calc R . .
C5 C 0.5100(4) 0.3091(3) 0.01683(10) 0.0458(12) Uani 1 1 d . . .
H5 H 0.4726 0.2933 -0.0023 0.055 Uiso 1 1 calc R . .
C6 C 0.5976(4) 0.2579(3) 0.03243(10) 0.0372(11) Uani 1 1 d . . .
C7 C 0.6279(4) 0.1756(3) 0.02012(10) 0.0405(12) Uani 1 1 d . . .
H7A H 0.7154 0.1589 0.0283 0.049 Uiso 1 1 calc R . .
H7B H 0.6274 0.1794 -0.0017 0.049 Uiso 1 1 calc R . .
C8 C 0.5315(4) 0.1116(3) 0.02770(9) 0.0355(11) Uani 1 1 d . . .
C9 C 0.5473(4) 0.0662(3) 0.05356(9) 0.0325(10) Uani 1 1 d . . .
C10 C 0.4553(4) 0.0089(3) 0.06046(9) 0.0372(11) Uani 1 1 d . . .
C11 C 0.3489(4) -0.0023(3) 0.04015(10) 0.0460(12) Uani 1 1 d . . .
H11 H 0.2867 -0.0419 0.0441 0.055 Uiso 1 1 calc R . .
C12 C 0.3312(5) 0.0420(3) 0.01467(10) 0.0484(13) Uani 1 1 d . . .
H12 H 0.2565 0.0341 0.0012 0.058 Uiso 1 1 calc R . .
C13 C 0.4223(4) 0.0980(3) 0.00854(10) 0.0459(12) Uani 1 1 d . . .
H13 H 0.4098 0.1282 -0.0094 0.055 Uiso 1 1 calc R . .
C14 C 0.4675(4) -0.0373(3) 0.08968(9) 0.0385(11) Uani 1 1 d . . .
H14A H 0.4250 -0.0907 0.0867 0.046 Uiso 1 1 calc R . .
H14B H 0.5598 -0.0470 0.0959 0.046 Uiso 1 1 calc R . .
C15 C 0.4082(4) 0.0074(3) 0.11389(9) 0.0355(11) Uani 1 1 d . . .
C16 C 0.2789(4) -0.0037(3) 0.11810(10) 0.0416(12) Uani 1 1 d . . .
H16 H 0.2283 -0.0406 0.1058 0.050 Uiso 1 1 calc R . .
C17 C 0.2235(4) 0.0384(3) 0.13995(10) 0.0458(12) Uani 1 1 d . . .
H17 H 0.1353 0.0304 0.1427 0.055 Uiso 1 1 calc R . .
C18 C 0.2979(4) 0.0927(3) 0.15792(10) 0.0420(12) Uani 1 1 d . . .
H18 H 0.2590 0.1208 0.1731 0.050 Uiso 1 1 calc R . .
C19 C 0.4241(4) 0.1070(3) 0.15457(9) 0.0345(11) Uani 1 1 d . . .
C20 C 0.4805(4) 0.0622(3) 0.13273(9) 0.0343(11) Uani 1 1 d . . .
C21 C 0.5004(4) 0.1689(3) 0.17351(9) 0.0405(12) Uani 1 1 d . . .
H21A H 0.5920 0.1523 0.1759 0.049 Uiso 1 1 calc R . .
H21B H 0.4688 0.1700 0.1934 0.049 Uiso 1 1 calc R . .
C22 C 0.4905(4) 0.2538(3) 0.16029(9) 0.0366(11) Uani 1 1 d . . .
C23 C 0.3983(4) 0.3070(3) 0.16822(10) 0.0402(12) Uani 1 1 d . . .
H23 H 0.3401 0.2904 0.1819 0.048 Uiso 1 1 calc R . .
C24 C 0.3893(5) 0.3836(3) 0.15660(11) 0.0527(13) Uani 1 1 d . . .
H24 H 0.3260 0.4198 0.1626 0.063 Uiso 1 1 calc R . .
C25 C 0.4720(4) 0.4085(3) 0.13613(10) 0.0467(13) Uani 1 1 d . . .
H25 H 0.4644 0.4615 0.1279 0.056 Uiso 1 1 calc R . .
C26 C 0.5650(4) 0.3567(3) 0.12770(9) 0.0373(11) Uani 1 1 d . . .
C27 C 0.5737(4) 0.2787(3) 0.14002(9) 0.0347(11) Uani 1 1 d . . .
C28 C 0.6579(4) 0.3824(3) 0.10544(10) 0.0467(12) Uani 1 1 d . . .
H28A H 0.7440 0.3594 0.1115 0.056 Uiso 1 1 calc R . .
H28B H 0.6658 0.4422 0.1058 0.056 Uiso 1 1 calc R . .
C29 C 0.8659(4) 0.2597(3) 0.08401(11) 0.0468(13) Uani 1 1 d . . .
H29A H 0.8714 0.2723 0.1055 0.056 Uiso 1 1 calc R . .
H29B H 0.8823 0.3102 0.0732 0.056 Uiso 1 1 calc R . .
C30 C 0.9652(5) 0.1976(3) 0.07833(10) 0.0462(13) Uani 1 1 d . . .
C31 C 1.1904(4) 0.1789(3) 0.07517(11) 0.0556(14) Uani 1 1 d . . .
H31A H 1.1821 0.1576 0.0546 0.067 Uiso 1 1 calc R . .
H31B H 1.1962 0.1327 0.0892 0.067 Uiso 1 1 calc R . .
C32 C 1.3075(4) 0.2321(3) 0.08038(12) 0.0687(16) Uani 1 1 d . . .
H32A H 1.3068 0.2725 0.0645 0.103 Uiso 1 1 calc R . .
H32B H 1.3854 0.1989 0.0805 0.103 Uiso 1 1 calc R . .
H32C H 1.3066 0.2597 0.0995 0.103 Uiso 1 1 calc R . .
O7 O 0.8137(3) 0.85502(16) 0.25141(6) 0.0368(7) Uani 1 1 d . . .
O8 O 0.9949(3) 0.7428(2) 0.25170(12) 0.1016(16) Uani 1 1 d . . .
O9 O 1.1493(3) 0.83276(18) 0.24879(8) 0.0581(10) Uani 1 1 d . . .
O10 O 0.7311(3) 0.73734(17) 0.20552(6) 0.0460(8) Uani 1 1 d . . .
H10O H 0.7253 0.7045 0.2220 0.055 Uiso 1 1 d R . .
O11 O 0.6845(3) 0.63928(16) 0.24971(6) 0.0392(8) Uani 1 1 d . . .
H11O H 0.7013 0.6639 0.2733 0.047 Uiso 1 1 d R . .
O12 O 0.7576(3) 0.74268(16) 0.29159(6) 0.0418(8) Uani 1 1 d . . .
H12O H 0.8046 0.7804 0.2780 0.050 Uiso 1 1 d R . .
C33 C 0.7224(4) 0.9174(2) 0.25092(10) 0.0322(10) Uani 1 1 d . . .
C34 C 0.6870(4) 0.9475(2) 0.27762(9) 0.0315(10) Uani 1 1 d . . .
C35 C 0.5959(4) 1.0089(2) 0.27636(10) 0.0381(11) Uani 1 1 d . . .
H35 H 0.5707 1.0304 0.2944 0.046 Uiso 1 1 calc R . .
C36 C 0.5411(4) 1.0395(3) 0.24984(11) 0.0421(12) Uani 1 1 d . . .
H36 H 0.4815 1.0831 0.2495 0.051 Uiso 1 1 calc R . .
C37 C 0.5739(4) 1.0058(3) 0.22385(10) 0.0406(12) Uani 1 1 d . . .
H37 H 0.5334 1.0256 0.2056 0.049 Uiso 1 1 calc R . .
C38 C 0.6644(4) 0.9438(2) 0.22331(10) 0.0342(11) Uani 1 1 d . . .
C39 C 0.6905(4) 0.9044(3) 0.19433(9) 0.0432(12) Uani 1 1 d . . .
H39A H 0.7771 0.8794 0.1965 0.052 Uiso 1 1 calc R . .
H39B H 0.6892 0.9461 0.1786 0.052 Uiso 1 1 calc R . .
C40 C 0.5895(5) 0.8398(3) 0.18541(9) 0.0384(11) Uani 1 1 d . . .
C41 C 0.6118(4) 0.7586(3) 0.19278(9) 0.0371(11) Uani 1 1 d . . .
C42 C 0.5170(5) 0.6997(3) 0.18632(9) 0.0361(11) Uani 1 1 d . . .
C43 C 0.4005(5) 0.7241(3) 0.17210(9) 0.0461(13) Uani 1 1 d . . .
H43 H 0.3352 0.6847 0.1675 0.055 Uiso 1 1 calc R . .
C44 C 0.3757(5) 0.8038(3) 0.16429(10) 0.0521(13) Uani 1 1 d . . .
H44 H 0.2949 0.8191 0.1544 0.062 Uiso 1 1 calc R . .
C45 C 0.4706(5) 0.8608(3) 0.17115(9) 0.0457(13) Uani 1 1 d . . .
H45 H 0.4540 0.9158 0.1660 0.055 Uiso 1 1 calc R . .
C46 C 0.5382(4) 0.6113(3) 0.19527(9) 0.0414(12) Uani 1 1 d . . .
H46A H 0.6315 0.5991 0.1963 0.050 Uiso 1 1 calc R . .
H46B H 0.4938 0.5763 0.1798 0.050 Uiso 1 1 calc R . .
C47 C 0.4892(4) 0.5913(2) 0.22498(9) 0.0335(11) Uani 1 1 d . . .
C48 C 0.5630(4) 0.6080(2) 0.25162(10) 0.0320(10) Uani 1 1 d . . .
C49 C 0.5182(4) 0.5935(2) 0.27909(9) 0.0333(10) Uani 1 1 d . . .
C50 C 0.3980(4) 0.5580(2) 0.27953(10) 0.0378(11) Uani 1 1 d . . .
H50 H 0.3663 0.5462 0.2980 0.045 Uiso 1 1 calc R . .
C51 C 0.3234(4) 0.5394(3) 0.25350(10) 0.0415(12) Uani 1 1 d . . .
H51 H 0.2412 0.5150 0.2542 0.050 Uiso 1 1 calc R . .
C52 C 0.3687(4) 0.5566(3) 0.22664(10) 0.0405(12) Uani 1 1 d . . .
H52 H 0.3165 0.5444 0.2088 0.049 Uiso 1 1 calc R . .
C53 C 0.5969(4) 0.6161(3) 0.30807(9) 0.0383(11) Uani 1 1 d . . .
H53A H 0.5714 0.5804 0.3241 0.046 Uiso 1 1 calc R . .
H53B H 0.6891 0.6059 0.3059 0.046 Uiso 1 1 calc R . .
C54 C 0.5806(4) 0.7042(3) 0.31729(9) 0.0334(11) Uani 1 1 d . . .
C55 C 0.4864(4) 0.7261(3) 0.33541(9) 0.0434(12) Uani 1 1 d . . .
H55 H 0.4314 0.6855 0.3420 0.052 Uiso 1 1 calc R . .
C56 C 0.4704(4) 0.8050(3) 0.34405(10) 0.0459(12) Uani 1 1 d . . .
H56 H 0.4045 0.8186 0.3563 0.055 Uiso 1 1 calc R . .
C57 C 0.5513(4) 0.8642(3) 0.33479(9) 0.0419(12) Uani 1 1 d . . .
H57 H 0.5397 0.9187 0.3407 0.050 Uiso 1 1 calc R . .
C58 C 0.6485(4) 0.8459(3) 0.31717(9) 0.0352(11) Uani 1 1 d . . .
C59 C 0.6608(4) 0.7655(3) 0.30854(9) 0.0330(10) Uani 1 1 d . . .
C60 C 0.7380(4) 0.9115(2) 0.30756(9) 0.0382(11) Uani 1 1 d . . .
H60A H 0.8246 0.8882 0.3061 0.046 Uiso 1 1 calc R . .
H60B H 0.7463 0.9549 0.3227 0.046 Uiso 1 1 calc R . .
C61 C 0.9421(4) 0.8818(3) 0.25070(12) 0.0487(13) Uani 1 1 d . . .
H61A H 0.9682 0.9143 0.2687 0.058 Uiso 1 1 calc R . .
H61B H 0.9485 0.9167 0.2331 0.058 Uiso 1 1 calc R . .
C62 C 1.0295(4) 0.8110(3) 0.24941(11) 0.0468(13) Uani 1 1 d . . .
C63 C 1.2483(4) 0.7715(3) 0.24748(12) 0.0564(14) Uani 1 1 d . . .
H63A H 1.2389 0.7443 0.2279 0.068 Uiso 1 1 calc R . .
H63B H 1.2403 0.7301 0.2630 0.068 Uiso 1 1 calc R . .
C64 C 1.3747(4) 0.8119(3) 0.25219(12) 0.0614(15) Uani 1 1 d . . .
H64A H 1.3801 0.8543 0.2372 0.092 Uiso 1 1 calc R . .
H64B H 1.4432 0.7720 0.2504 0.092 Uiso 1 1 calc R . .
H64C H 1.3849 0.8361 0.2720 0.092 Uiso 1 1 calc R . .
O13 O 0.7064(3) 0.73377(17) 0.09480(6) 0.0373(7) Uani 1 1 d . . .
O14 O 0.7974(3) 0.56379(16) 0.09586(6) 0.0373(7) Uani 1 1 d . . .
H14O H 0.8122 0.5655 0.0735 0.045 Uiso 1 1 d R . .
O15 O 0.8389(3) 0.58379(18) 0.03855(6) 0.0428(8) Uani 1 1 d . . .
H15O H 0.7976 0.6472 0.0364 0.051 Uiso 1 1 d R . .
O16 O 0.7564(3) 0.73581(17) 0.03648(6) 0.0422(8) Uani 1 1 d . . .
H16O H 0.7270 0.7530 0.0562 0.051 Uiso 1 1 d R . .
O17 O 0.4953(3) 0.7612(2) 0.05703(8) 0.0615(10) Uani 1 1 d . . .
O18 O 0.3647(3) 0.7279(2) 0.09146(6) 0.0513(9) Uani 1 1 d . . .
C65 C 0.7985(4) 0.7775(3) 0.11252(10) 0.0358(11) Uani 1 1 d . . .
C66 C 0.8314(4) 0.8538(3) 0.10228(10) 0.0396(11) Uani 1 1 d . . .
C67 C 0.9211(5) 0.8991(3) 0.11999(12) 0.0518(13) Uani 1 1 d . . .
H67 H 0.9446 0.9514 0.1136 0.062 Uiso 1 1 calc R . .
C68 C 0.9768(5) 0.8690(3) 0.14682(11) 0.0531(14) Uani 1 1 d . . .
H68 H 1.0358 0.9013 0.1590 0.064 Uiso 1 1 calc R . .
C69 C 0.9462(4) 0.7921(3) 0.15570(10) 0.0450(12) Uani 1 1 d . . .
H69 H 0.9863 0.7712 0.1739 0.054 Uiso 1 1 calc R . .
C70 C 0.8574(4) 0.7443(3) 0.13857(10) 0.0384(11) Uani 1 1 d . . .
C71 C 0.8378(4) 0.6569(3) 0.14787(9) 0.0389(11) Uani 1 1 d . . .
H71A H 0.8405 0.6540 0.1698 0.047 Uiso 1 1 calc R . .
H71B H 0.7519 0.6381 0.1394 0.047 Uiso 1 1 calc R . .
C72 C 0.9406(4) 0.6017(3) 0.13740(9) 0.0348(11) Uani 1 1 d . . .
C73 C 1.0596(5) 0.5957(3) 0.15346(10) 0.0435(12) Uani 1 1 d . . .
H73 H 1.0750 0.6237 0.1718 0.052 Uiso 1 1 calc R . .
C74 C 1.1561(5) 0.5498(3) 0.14325(11) 0.0516(13) Uani 1 1 d . . .
H74 H 1.2379 0.5469 0.1544 0.062 Uiso 1 1 calc R . .
C75 C 1.1345(4) 0.5082(3) 0.11691(11) 0.0461(12) Uani 1 1 d . . .
H75 H 1.2016 0.4761 0.1102 0.055 Uiso 1 1 calc R . .
C76 C 1.0159(4) 0.5122(3) 0.09974(10) 0.0384(11) Uani 1 1 d . . .
C77 C 0.9182(4) 0.5589(3) 0.11073(9) 0.0347(11) Uani 1 1 d . . .
C78 C 0.9969(4) 0.4697(3) 0.07013(10) 0.0433(12) Uani 1 1 d . . .
H78A H 0.9043 0.4577 0.0653 0.052 Uiso 1 1 calc R . .
H78B H 1.0443 0.4177 0.0714 0.052 Uiso 1 1 calc R . .
C79 C 1.0442(4) 0.5210(3) 0.04563(10) 0.0393(11) Uani 1 1 d . . .
C80 C 0.9653(4) 0.5782(3) 0.03099(10) 0.0401(12) Uani 1 1 d . . .
C81 C 1.0071(4) 0.6291(3) 0.00931(9) 0.0417(12) Uani 1 1 d . . .
C82 C 1.1339(5) 0.6198(3) 0.00244(10) 0.0507(13) Uani 1 1 d . . .
H82 H 1.1654 0.6535 -0.0123 0.061 Uiso 1 1 calc R . .
C83 C 1.2148(5) 0.5625(3) 0.01664(11) 0.0531(14) Uani 1 1 d . . .
H83 H 1.3012 0.5573 0.0119 0.064 Uiso 1 1 calc R . .
C84 C 1.1688(5) 0.5138(3) 0.03747(11) 0.0501(13) Uani 1 1 d . . .
H84 H 1.2237 0.4735 0.0468 0.060 Uiso 1 1 calc R . .
C85 C 0.9211(5) 0.6922(3) -0.00634(10) 0.0505(13) Uani 1 1 d . . .
H85A H 0.8309 0.6726 -0.0078 0.061 Uiso 1 1 calc R . .
H85B H 0.9457 0.6995 -0.0268 0.061 Uiso 1 1 calc R . .
C86 C 0.9288(4) 0.7728(3) 0.00942(9) 0.0401(12) Uani 1 1 d . . .
C87 C 0.8495(4) 0.7928(3) 0.03145(10) 0.0385(12) Uani 1 1 d . . .
C88 C 0.8622(4) 0.8642(3) 0.04754(10) 0.0422(12) Uani 1 1 d . . .
C89 C 0.9556(5) 0.9191(3) 0.04015(11) 0.0507(13) Uani 1 1 d . . .
H89 H 0.9653 0.9692 0.0505 0.061 Uiso 1 1 calc R . .
C90 C 1.0336(5) 0.9022(3) 0.01823(12) 0.0571(15) Uani 1 1 d . . .
H90 H 1.0965 0.9404 0.0134 0.069 Uiso 1 1 calc R . .
C91 C 1.0208(5) 0.8297(4) 0.00316(11) 0.0553(14) Uani 1 1 d . . .
H91 H 1.0759 0.8183 -0.0118 0.066 Uiso 1 1 calc R . .
C92 C 0.7775(4) 0.8846(3) 0.07201(10) 0.0460(13) Uani 1 1 d . . .
H92A H 0.7672 0.9441 0.0730 0.055 Uiso 1 1 calc R . .
H92B H 0.6911 0.8607 0.0670 0.055 Uiso 1 1 calc R . .
C93 C 0.5839(4) 0.7244(3) 0.10562(10) 0.0544(14) Uani 1 1 d . . .
H93A H 0.5759 0.7632 0.1220 0.065 Uiso 1 1 calc R . .
H93B H 0.5764 0.6690 0.1136 0.065 Uiso 1 1 calc R . .
C94 C 0.4787(4) 0.7386(3) 0.08182(11) 0.0439(12) Uani 1 1 d . . .
C95 C 0.2508(4) 0.7403(3) 0.07062(11) 0.0611(15) Uani 1 1 d . . .
H95A H 0.2542 0.7944 0.0613 0.073 Uiso 1 1 calc R . .
H95B H 0.2472 0.6989 0.0548 0.073 Uiso 1 1 calc R . .
C96 C 0.1373(5) 0.7342(3) 0.08694(12) 0.0669(16) Uani 1 1 d . . .
H96A H 0.1341 0.6802 0.0958 0.100 Uiso 1 1 calc R . .
H96B H 0.0597 0.7429 0.0733 0.100 Uiso 1 1 calc R . .
H96C H 0.1420 0.7753 0.1026 0.100 Uiso 1 1 calc R . .

loop_
_atom_site_aniso_label
_atom_site_aniso_U_11
_atom_site_aniso_U_22
_atom_site_aniso_U_33
_atom_site_aniso_U_23
_atom_site_aniso_U_13
_atom_site_aniso_U_12
O1 0.0272(18) 0.0388(19) 0.0503(19) 0.0040(15) -0.0024(15) -0.0080(14)
O2 0.041(2) 0.0368(19) 0.0493(19) 0.0029(15) 0.0011(16) -0.0055(14)
O3 0.0307(19) 0.044(2) 0.0479(19) -0.0037(15) 0.0027(15) -0.0005(14)
O4 0.044(2) 0.0368(19) 0.058(2) 0.0024(16) 0.0083(16) -0.0007(15)
O5 0.055(2) 0.051(3) 0.102(3) -0.009(2) 0.011(2) -0.0040(19)
O6 0.0273(19) 0.061(2) 0.059(2) 0.0044(18) 0.0079(16) 0.0025(16)
C1 0.032(3) 0.041(3) 0.044(3) 0.010(2) 0.004(2) -0.002(2)
C2 0.039(3) 0.039(3) 0.038(3) 0.004(2) 0.007(2) -0.007(2)
C3 0.058(3) 0.036(3) 0.052(3) 0.011(3) 0.004(3) 0.004(2)
C4 0.053(3) 0.051(3) 0.050(3) 0.009(3) 0.004(3) 0.009(3)
C5 0.043(3) 0.056(4) 0.038(3) 0.005(3) 0.002(2) -0.004(3)
C6 0.035(3) 0.038(3) 0.040(3) 0.004(2) 0.012(2) -0.008(2)
C7 0.035(3) 0.048(3) 0.040(3) 0.003(2) 0.010(2) 0.000(2)
C8 0.039(3) 0.033(3) 0.036(3) 0.001(2) 0.013(2) 0.002(2)
C9 0.028(3) 0.035(3) 0.035(3) -0.007(2) 0.001(2) -0.002(2)
C10 0.038(3) 0.039(3) 0.036(3) -0.005(2) 0.006(2) 0.001(2)
C11 0.040(3) 0.053(3) 0.045(3) -0.008(3) 0.004(2) -0.017(2)
C12 0.044(3) 0.062(4) 0.038(3) 0.005(3) -0.001(2) -0.016(3)
C13 0.047(3) 0.056(3) 0.034(3) 0.004(2) 0.002(2) -0.004(2)
C14 0.043(3) 0.033(3) 0.040(3) 0.000(2) 0.006(2) -0.005(2)
C15 0.039(3) 0.032(3) 0.035(3) 0.003(2) -0.002(2) -0.003(2)
C16 0.039(3) 0.041(3) 0.045(3) 0.004(2) 0.003(2) -0.007(2)
C17 0.033(3) 0.052(3) 0.054(3) 0.003(3) 0.013(2) -0.004(2)
C18 0.048(3) 0.040(3) 0.039(3) -0.005(2) 0.010(2) -0.004(2)
C19 0.040(3) 0.037(3) 0.026(2) 0.005(2) 0.000(2) -0.007(2)
C20 0.032(3) 0.034(3) 0.038(3) 0.009(2) 0.003(2) -0.001(2)
C21 0.046(3) 0.039(3) 0.036(3) -0.002(2) 0.003(2) -0.004(2)
C22 0.040(3) 0.036(3) 0.032(2) 0.000(2) -0.002(2) -0.005(2)
C23 0.040(3) 0.040(3) 0.041(3) -0.003(2) 0.008(2) 0.004(2)
C24 0.050(3) 0.045(3) 0.064(4) -0.005(3) 0.011(3) 0.012(3)
C25 0.051(3) 0.035(3) 0.053(3) 0.000(2) 0.002(3) 0.004(2)
C26 0.039(3) 0.036(3) 0.037(3) -0.004(2) 0.002(2) -0.007(2)
C27 0.039(3) 0.031(3) 0.034(3) -0.004(2) 0.000(2) 0.000(2)
C28 0.043(3) 0.037(3) 0.059(3) -0.001(3) 0.004(3) -0.006(2)
C29 0.030(3) 0.049(3) 0.061(3) -0.011(3) 0.003(2) -0.003(2)
C30 0.051(4) 0.043(3) 0.043(3) 0.001(3) 0.000(2) -0.009(3)
C31 0.050(3) 0.047(3) 0.070(4) 0.010(3) 0.007(3) 0.020(3)
C32 0.027(3) 0.108(5) 0.071(4) 0.018(3) 0.004(3) -0.002(3)
O7 0.0277(18) 0.0278(17) 0.056(2) 0.0048(15) 0.0090(15) 0.0014(13)
O8 0.051(3) 0.039(2) 0.216(5) -0.013(3) 0.023(3) 0.0008(19)
O9 0.033(2) 0.036(2) 0.106(3) 0.0019(19) 0.0174(19) 0.0069(15)
O10 0.053(2) 0.040(2) 0.0458(19) 0.0032(16) 0.0087(17) 0.0017(16)
O11 0.0335(19) 0.0408(19) 0.0439(18) 0.0003(15) 0.0061(14) -0.0042(14)
O12 0.0379(19) 0.0350(19) 0.054(2) 0.0072(16) 0.0111(16) -0.0016(14)
C33 0.021(2) 0.026(3) 0.049(3) 0.001(2) 0.003(2) -0.0008(18)
C34 0.029(3) 0.028(3) 0.037(3) 0.002(2) 0.004(2) -0.0062(19)
C35 0.040(3) 0.031(3) 0.045(3) -0.007(2) 0.011(2) -0.001(2)
C36 0.034(3) 0.030(3) 0.063(3) 0.001(3) 0.004(3) 0.003(2)
C37 0.044(3) 0.029(3) 0.046(3) 0.010(2) -0.009(2) -0.005(2)
C38 0.034(3) 0.027(3) 0.042(3) 0.001(2) 0.004(2) -0.008(2)
C39 0.051(3) 0.036(3) 0.044(3) 0.012(2) 0.014(2) -0.004(2)
C40 0.057(3) 0.035(3) 0.025(2) 0.005(2) 0.010(2) -0.004(2)
C41 0.048(3) 0.039(3) 0.026(2) 0.002(2) 0.010(2) -0.002(2)
C42 0.054(3) 0.028(3) 0.027(2) 0.001(2) 0.008(2) -0.005(2)
C43 0.055(3) 0.044(3) 0.037(3) -0.002(2) -0.005(2) -0.009(2)
C44 0.061(4) 0.048(3) 0.045(3) 0.010(3) -0.007(3) 0.003(3)
C45 0.067(4) 0.040(3) 0.030(3) 0.009(2) -0.001(2) -0.001(3)
C46 0.056(3) 0.033(3) 0.035(3) -0.006(2) 0.007(2) -0.008(2)
C47 0.040(3) 0.021(2) 0.039(3) -0.002(2) 0.005(2) 0.0010(19)
C48 0.027(3) 0.025(2) 0.044(3) -0.001(2) 0.006(2) 0.0015(19)
C49 0.036(3) 0.024(3) 0.040(3) 0.000(2) 0.008(2) -0.0013(19)
C50 0.042(3) 0.031(3) 0.042(3) 0.000(2) 0.015(2) 0.005(2)
C51 0.033(3) 0.034(3) 0.058(3) -0.009(2) 0.007(3) -0.006(2)
C52 0.039(3) 0.034(3) 0.046(3) -0.005(2) -0.005(2) 0.001(2)
C53 0.042(3) 0.034(3) 0.040(3) 0.003(2) 0.006(2) -0.007(2)
C54 0.036(3) 0.037(3) 0.027(2) 0.002(2) 0.001(2) -0.004(2)
C55 0.047(3) 0.050(3) 0.033(3) -0.002(2) 0.003(2) -0.009(2)
C56 0.042(3) 0.056(4) 0.040(3) -0.005(3) 0.008(2) 0.002(2)
C57 0.054(3) 0.036(3) 0.036(3) -0.006(2) 0.001(2) 0.001(2)
C58 0.036(3) 0.038(3) 0.031(2) 0.001(2) -0.006(2) -0.002(2)
C59 0.033(3) 0.037(3) 0.029(2) 0.003(2) 0.000(2) 0.000(2)
C60 0.043(3) 0.033(3) 0.038(3) -0.002(2) -0.001(2) -0.007(2)
C61 0.033(3) 0.031(3) 0.082(4) -0.005(3) 0.009(3) 0.001(2)
C62 0.035(3) 0.034(3) 0.072(4) -0.002(3) 0.008(3) -0.005(2)
C63 0.044(3) 0.045(3) 0.081(4) 0.003(3) 0.010(3) 0.021(3)
C64 0.032(3) 0.069(4) 0.083(4) -0.005(3) 0.004(3) 0.013(3)
O13 0.0263(17) 0.0407(19) 0.0459(18) -0.0028(15) 0.0085(15) -0.0056(13)
O14 0.0358(19) 0.0389(19) 0.0374(17) -0.0012(14) 0.0057(15) -0.0024(14)
O15 0.0368(19) 0.049(2) 0.0451(19) -0.0029(15) 0.0142(15) -0.0015(14)
O16 0.0398(19) 0.044(2) 0.0448(19) 0.0020(15) 0.0141(15) -0.0075(15)
O17 0.050(2) 0.090(3) 0.045(2) 0.001(2) 0.0112(18) -0.0085(19)
O18 0.031(2) 0.084(3) 0.0391(19) 0.0029(18) 0.0050(15) -0.0094(16)
C65 0.034(3) 0.033(3) 0.041(3) -0.007(2) 0.007(2) 0.005(2)
C66 0.037(3) 0.036(3) 0.047(3) -0.003(2) 0.007(2) 0.003(2)
C67 0.051(3) 0.034(3) 0.071(4) -0.007(3) 0.008(3) -0.007(2)
C68 0.058(4) 0.048(4) 0.054(3) -0.016(3) 0.010(3) -0.014(3)
C69 0.047(3) 0.049(3) 0.040(3) -0.005(3) 0.011(2) -0.007(2)
C70 0.039(3) 0.040(3) 0.038(3) -0.006(2) 0.014(2) -0.002(2)
C71 0.041(3) 0.047(3) 0.031(2) -0.001(2) 0.011(2) -0.006(2)
C72 0.043(3) 0.033(3) 0.029(2) 0.008(2) 0.007(2) -0.004(2)
C73 0.050(3) 0.044(3) 0.036(3) 0.005(2) 0.000(2) -0.004(2)
C74 0.049(3) 0.047(3) 0.056(3) 0.004(3) -0.011(3) 0.001(3)
C75 0.038(3) 0.037(3) 0.062(3) 0.007(3) -0.001(3) 0.007(2)
C76 0.042(3) 0.029(3) 0.045(3) 0.006(2) 0.006(2) 0.000(2)
C77 0.033(3) 0.032(3) 0.039(3) 0.008(2) 0.002(2) -0.005(2)
C78 0.049(3) 0.028(3) 0.053(3) -0.007(2) 0.006(2) 0.002(2)
C79 0.043(3) 0.035(3) 0.041(3) -0.015(2) 0.011(2) 0.001(2)
C80 0.038(3) 0.049(3) 0.034(3) -0.011(2) 0.010(2) -0.003(2)
C81 0.041(3) 0.056(3) 0.028(3) -0.008(2) 0.001(2) -0.004(2)
C82 0.046(3) 0.067(4) 0.042(3) -0.014(3) 0.018(3) -0.011(3)
C83 0.042(3) 0.059(4) 0.060(3) -0.021(3) 0.015(3) -0.006(3)
C84 0.047(3) 0.039(3) 0.066(3) -0.014(3) 0.014(3) 0.005(2)
C85 0.048(3) 0.075(4) 0.030(3) 0.002(3) 0.009(2) -0.013(3)
C86 0.029(3) 0.058(3) 0.033(3) 0.012(2) 0.004(2) -0.002(2)
C87 0.027(3) 0.044(3) 0.044(3) 0.017(2) -0.003(2) -0.004(2)
C88 0.035(3) 0.042(3) 0.048(3) 0.018(3) 0.001(2) 0.004(2)
C89 0.046(3) 0.041(3) 0.062(4) 0.018(3) -0.006(3) -0.003(2)
C90 0.037(3) 0.075(4) 0.059(4) 0.026(3) 0.002(3) -0.015(3)
C91 0.044(3) 0.077(4) 0.046(3) 0.014(3) 0.008(3) -0.008(3)
C92 0.042(3) 0.026(3) 0.070(3) 0.006(2) 0.003(3) 0.003(2)
C93 0.033(3) 0.085(4) 0.047(3) 0.019(3) 0.012(2) 0.000(3)
C94 0.042(3) 0.047(3) 0.044(3) -0.013(3) 0.012(3) -0.007(2)
C95 0.040(3) 0.088(4) 0.052(3) -0.008(3) -0.009(3) -0.007(3)
C96 0.039(3) 0.090(4) 0.072(4) 0.015(3) 0.005(3) 0.005(3)

loop_
_geom_bond_atom_site_label_1
_geom_bond_atom_site_label_2
_geom_bond_distance
_geom_bond_site_symmetry_2
_geom_bond_publ_flag
O1 C1 1.388(5) . ?
O1 C29 1.417(5) . ?
O2 C9 1.390(5) . ?
O3 C20 1.389(5) . ?
O4 C27 1.370(5) . ?
O5 C30 1.207(5) . ?
O6 C30 1.317(5) . ?
O6 C31 1.456(5) . ?
C1 C6 1.400(6) . ?
C1 C2 1.405(6) . ?
C2 C3 1.390(6) . ?
C2 C28 1.529(6) . ?
C3 C4 1.389(6) . ?
C4 C5 1.382(6) . ?
C5 C6 1.387(6) . ?
C6 C7 1.514(6) . ?
C7 C8 1.520(6) . ?
C8 C13 1.382(6) . ?
C8 C9 1.387(6) . ?
C9 C10 1.404(6) . ?
C10 C11 1.383(6) . ?
C10 C14 1.521(6) . ?
C11 C12 1.363(6) . ?
C12 C13 1.373(6) . ?
C14 C15 1.504(6) . ?
C15 C16 1.392(5) . ?
C15 C20 1.411(6) . ?
C16 C17 1.380(6) . ?
C17 C18 1.396(6) . ?
C18 C19 1.360(5) . ?
C19 C20 1.408(6) . ?
C19 C21 1.511(6) . ?
C21 C22 1.523(6) . ?
C22 C23 1.376(6) . ?
C22 C27 1.385(6) . ?
C23 C24 1.368(6) . ?
C24 C25 1.388(6) . ?
C25 C26 1.375(6) . ?
C26 C27 1.403(6) . ?
C26 C28 1.524(6) . ?
C29 C30 1.497(6) . ?
C31 C32 1.505(6) . ?
O7 C33 1.402(4) . ?
O7 C61 1.414(5) . ?
O8 C62 1.191(5) . ?
O9 C62 1.304(5) . ?
O9 C63 1.451(5) . ?
O10 C41 1.366(5) . ?
O11 C48 1.379(4) . ?
O12 C59 1.378(5) . ?
C33 C34 1.389(5) . ?
C33 C38 1.404(6) . ?
C34 C35 1.387(6) . ?
C34 C60 1.528(5) . ?
C35 C36 1.375(6) . ?
C36 C37 1.373(6) . ?
C37 C38 1.395(6) . ?
C38 C39 1.512(6) . ?
C39 C40 1.526(6) . ?
C40 C45 1.386(6) . ?
C40 C41 1.397(6) . ?
C41 C42 1.397(6) . ?
C42 C43 1.380(6) . ?
C42 C46 1.524(6) . ?
C43 C44 1.381(6) . ?
C44 C45 1.379(6) . ?
C46 C47 1.520(5) . ?
C47 C52 1.390(6) . ?
C47 C48 1.394(6) . ?
C48 C49 1.390(5) . ?
C49 C50 1.386(6) . ?
C49 C53 1.525(6) . ?
C50 C51 1.383(6) . ?
C51 C52 1.375(6) . ?
C53 C54 1.528(6) . ?
C54 C55 1.388(6) . ?
C54 C59 1.395(5) . ?
C55 C56 1.374(6) . ?
C56 C57 1.383(6) . ?
C57 C58 1.383(6) . ?
C58 C59 1.393(6) . ?
C58 C60 1.520(6) . ?
C61 C62 1.487(6) . ?
C63 C64 1.475(6) . ?
O13 C65 1.392(5) . ?
O13 C93 1.420(5) . ?
O14 C77 1.372(5) . ?
O15 C80 1.396(5) . ?
O16 C87 1.387(5) . ?
O17 C94 1.210(5) . ?
O18 C94 1.318(5) . ?
O18 C95 1.459(5) . ?
C65 C70 1.389(6) . ?
C65 C66 1.398(6) . ?
C66 C67 1.391(6) . ?
C66 C92 1.517(6) . ?
C67 C68 1.387(6) . ?
C68 C69 1.380(6) . ?
C69 C70 1.393(6) . ?
C70 C71 1.523(6) . ?
C71 C72 1.518(6) . ?
C72 C73 1.380(6) . ?
C72 C77 1.399(6) . ?
C73 C74 1.376(6) . ?
C74 C75 1.376(6) . ?
C75 C76 1.398(6) . ?
C76 C77 1.406(6) . ?
C76 C78 1.509(6) . ?
C78 C79 1.515(6) . ?
C79 C80 1.380(6) . ?
C79 C84 1.390(6) . ?
C80 C81 1.394(6) . ?
C81 C82 1.396(6) . ?
C81 C85 1.506(6) . ?
C82 C83 1.384(7) . ?
C83 C84 1.362(6) . ?
C85 C86 1.509(6) . ?
C86 C91 1.391(6) . ?
C86 C87 1.394(6) . ?
C87 C88 1.385(6) . ?
C88 C89 1.396(6) . ?
C88 C92 1.520(6) . ?
C89 C90 1.371(6) . ?
C90 C91 1.378(7) . ?
C93 C94 1.481(6) . ?
C95 C96 1.458(6) . ?

loop_
_cod_related_entry_id
_cod_related_entry_database
_cod_related_entry_code
1 ChemSpider 30652950
